data_2022740
loop_
_publ_author_name
'Khan, Sultana Shakila'
'Howlader, Md Belayet Hossain'
'Sheikh, Md Chanmiya'
'Miyatake, Ryuta'
'Zangrando, Ennio'

_publ_section_title
;
 Crystal structure of
 bis-[4-(all-yloxy)-<i>N</i>'-(but-2-en-1-yl-idene)benzohydrazidato]nickel(II).
;
_journal_coeditor_code PK2680
_journal_issue 'Pt 5'
_journal_name_full 'Acta crystallographica. Section E, Crystallographic communications'
_journal_page_first 465
_journal_page_last 468
_journal_paper_doi 10.1107/S2056989023002918
_journal_volume 79
_journal_year 2023
_chemical_formula_iupac '[Ni (C14 H15 N2 O2)2]'
_chemical_formula_moiety 'C28 H30 N4 Ni O4'
_chemical_formula_sum 'C28 H30 N4 Ni O4'
_chemical_formula_weight 545.27
_chemical_name_systematic
;
Bis[4-(allyloxy)-<i>N</i>'-(but-2-en-1-ylidene)benzohydrazidato]nickel(II)
;
_space_group_crystal_system triclinic
_space_group_IT_number 2
_space_group_name_Hall '-P 1'
_space_group_name_H-M_alt 'P -1'
_atom_sites_solution_hydrogens geom
_audit_creation_method SHELXL-2019/2
_cell_angle_alpha 84.027(6)
_cell_angle_beta 88.091(6)
_cell_angle_gamma 84.170(6)
_cell_formula_units_Z 1
_cell_length_a 8.0978(8)
_cell_length_b 9.2021(9)
_cell_length_c 9.3316(10)
_cell_measurement_reflns_used 8347
_cell_measurement_temperature 173(2)
_cell_measurement_theta_max 27.43
_cell_measurement_theta_min 2.00
_cell_volume 687.83(12)
_computing_cell_refinement
;
RAPID-AUTO (Rigaku, 2018)
;
_computing_data_reduction
;
RAPID-AUTO (Rigaku, 2018)
;
_computing_molecular_graphics
;
DIAMOND (Brandenburg, 1999)
;
_computing_publication_material
;
WinGX publication routines (Farrugia, 2012)
;
_computing_structure_refinement
;
<i>SHELXL2019/2</i> (Sheldrick, 2015b)
;
_computing_structure_solution
;
<i>SHELXT2018/2</i> (Sheldrick, 2015a)
;
_diffrn_ambient_temperature 173(2)
_diffrn_detector_area_resol_mean 10.000
_diffrn_measured_fraction_theta_full 0.995
_diffrn_measured_fraction_theta_max 0.990
_diffrn_measurement_device_type 'Rigaku R-AXIS RAPID'
_diffrn_measurement_method \w
_diffrn_radiation_type MoK\a
_diffrn_radiation_wavelength 0.71075
_diffrn_reflns_av_R_equivalents 0.0272
_diffrn_reflns_av_unetI/netI 0.0298
_diffrn_reflns_limit_h_max 10
_diffrn_reflns_limit_h_min -10
_diffrn_reflns_limit_k_max 10
_diffrn_reflns_limit_k_min -11
_diffrn_reflns_limit_l_max 12
_diffrn_reflns_limit_l_min -12
_diffrn_reflns_number 6566
_diffrn_reflns_theta_full 25.242
_diffrn_reflns_theta_max 27.483
_diffrn_reflns_theta_min 2.971
_exptl_absorpt_coefficient_mu 0.744
_exptl_absorpt_correction_T_max 0.988
_exptl_absorpt_correction_T_min 0.739
_exptl_absorpt_correction_type multi-scan
_exptl_absorpt_process_details
;
(<i>ABSCOR</i>; Higashi, 1995)
;
_exptl_crystal_colour colorless
_exptl_crystal_density_diffrn 1.316
_exptl_crystal_description prism
_exptl_crystal_F_000 286
_exptl_crystal_size_max 0.290
_exptl_crystal_size_mid 0.190
_exptl_crystal_size_min 0.110
_refine_diff_density_max 0.637
_refine_diff_density_min -0.196
_refine_ls_extinction_method none
_refine_ls_goodness_of_fit_ref 1.026
_refine_ls_hydrogen_treatment constr
_refine_ls_matrix_type full
_refine_ls_number_parameters 333
_refine_ls_number_reflns 3120
_refine_ls_number_restraints 196
_refine_ls_restrained_S_all 1.006
_refine_ls_R_factor_all 0.0471
_refine_ls_R_factor_gt 0.0395
_refine_ls_shift/su_max 0.000
_refine_ls_shift/su_mean 0.000
_refine_ls_structure_factor_coef Fsqd
_refine_ls_weighting_details 'w=1/[\s^2^(Fo^2^)+(0.0653P)^2^] where P=(Fo^2^+2Fc^2^)/3'
_refine_ls_weighting_scheme calc
_refine_ls_wR_factor_gt 0.0943
_refine_ls_wR_factor_ref 0.0979
_reflns_number_gt 2678
_reflns_number_total 3120
_reflns_threshold_expression 'I > 2\s(I)'
_cod_data_source_file pk2680sup1.cif
_cod_data_source_block I
_cod_depositor_comments 'Adding full bibliography for 2022740.cif.'
_cod_database_code 2022740
_cod_database_fobs_code 2022740
_shelx_space_group_comment
;
The symmetry employed for this shelxl refinement is uniquely defined
by the following loop, which should always be used as a source of
symmetry information in preference to the above space-group names.
They are only intended as comments.
;
_shelx_estimated_absorpt_t_min 0.813
_shelx_estimated_absorpt_t_max 0.923

loop_
_space_group_symop_operation_xyz
'x, y, z'
'-x, -y, -z'

loop_
_atom_site_type_symbol
_atom_site_label
_atom_site_fract_x
_atom_site_fract_y
_atom_site_fract_z
_atom_site_U_iso_or_equiv
_atom_site_adp_type
_atom_site_calc_flag
_atom_site_occupancy
_atom_site_disorder_assembly
_atom_site_disorder_group
Ni Ni1 0.000000 0.000000 0.000000 0.05459(14) Uani d 1 . .
O O1 0.0243(2) 0.07363(16) 0.17356(18) 0.0578(4) Uani d 0.898(2) A 1
O O2 0.2723(5) 0.4718(5) 0.6267(4) 0.0674(10) Uani d 0.898(2) A 1
N N1 0.2013(2) 0.07530(17) -0.04863(19) 0.0579(4) Uani d 0.898(2) A 1
N N2 0.2596(2) 0.15342(17) 0.05752(18) 0.0576(4) Uani d 0.898(2) A 1
C C1 0.6805(6) 0.1843(6) -0.3689(5) 0.0823(13) Uani d 0.898(2) A 1
H H1A 0.716800 0.236081 -0.290787 0.123 Uiso calc 0.898(2) A 1
H H1B 0.663757 0.253188 -0.455829 0.123 Uiso calc 0.898(2) A 1
H H1C 0.765440 0.104813 -0.388854 0.123 Uiso calc 0.898(2) A 1
C C2 0.5204(4) 0.1213(3) -0.3251(3) 0.0697(7) Uani d 0.898(2) A 1
H H2 0.469034 0.073371 -0.394546 0.084 Uiso calc 0.898(2) A 1
C C3 0.4453(3) 0.1270(2) -0.1979(2) 0.0630(5) Uani d 0.898(2) A 1
H H3 0.496134 0.171140 -0.125341 0.076 Uiso calc 0.898(2) A 1
C C4 0.2889(4) 0.0685(4) -0.1661(4) 0.0568(9) Uani d 0.898(2) A 1
H H4 0.245553 0.019621 -0.239171 0.068 Uiso calc 0.898(2) A 1
C C5 0.1563(3) 0.1451(2) 0.1675(2) 0.0552(5) Uani d 0.898(2) A 1
C C6 0.1878(3) 0.2237(2) 0.2942(2) 0.0541(5) Uani d 0.898(2) A 1
C C7 0.3212(3) 0.3097(2) 0.2903(2) 0.0596(5) Uani d 0.898(2) A 1
H H7 0.395956 0.312765 0.209668 0.072 Uiso calc 0.898(2) A 1
C C8 0.3441(4) 0.3901(3) 0.4036(3) 0.0620(6) Uani d 0.898(2) A 1
H H8 0.434157 0.449102 0.399809 0.074 Uiso calc 0.898(2) A 1
C C9 0.2377(6) 0.3857(6) 0.5226(4) 0.0582(9) Uani d 0.898(2) A 1
C C10 0.1064(4) 0.2975(3) 0.5305(3) 0.0568(6) Uani d 0.898(2) A 1
H H10 0.034480 0.291804 0.613008 0.068 Uiso calc 0.898(2) A 1
C C11 0.0832(3) 0.2176(2) 0.4142(3) 0.0570(6) Uani d 0.898(2) A 1
H H11 -0.006304 0.158031 0.417885 0.068 Uiso calc 0.898(2) A 1
C C12 0.1649(5) 0.4721(5) 0.7530(4) 0.0683(10) Uani d 0.898(2) A 1
H H12A 0.175044 0.374580 0.809471 0.082 Uiso calc 0.898(2) A 1
H H12B 0.047605 0.497658 0.725636 0.082 Uiso calc 0.898(2) A 1
C C13 0.2227(4) 0.5876(3) 0.8394(3) 0.0822(7) Uani d 0.898(2) A 1
H H13 0.250302 0.677449 0.789198 0.099 Uiso calc 0.898(2) A 1
C C14 0.2360(9) 0.5703(6) 0.9742(5) 0.159(3) Uani d 0.898(2) A 1
H H14A 0.209241 0.481443 1.026860 0.190 Uiso calc 0.898(2) A 1
H H14B 0.272886 0.646034 1.023245 0.190 Uiso calc 0.898(2) A 1
O O1' 0.1078(17) 0.0981(16) 0.1178(14) 0.061(3) Uani d 0.102(2) A 2
O O2' 0.262(3) 0.459(4) 0.634(3) 0.052(6) Uani d 0.102(2) A 2
N N1' -0.1507(14) -0.0071(12) 0.1524(15) 0.054(3) Uani d 0.102(2) A 2
N N2' -0.1064(15) 0.0573(14) 0.2739(15) 0.055(3) Uani d 0.102(2) A 2
C C1' -0.664(4) -0.157(3) 0.394(3) 0.055(5) Uani d 0.102(2) A 2
H H1'1 -0.755231 -0.211867 0.369214 0.082 Uiso calc 0.102(2) A 2
H H1'2 -0.605399 -0.210640 0.476523 0.082 Uiso calc 0.102(2) A 2
H H1'3 -0.708624 -0.059756 0.418061 0.082 Uiso calc 0.102(2) A 2
C C2' -0.545(2) -0.142(3) 0.267(3) 0.066(5) Uani d 0.102(2) A 2
H H2' -0.564913 -0.182154 0.179826 0.079 Uiso calc 0.102(2) A 2
C C3' -0.4083(19) -0.0693(19) 0.278(2) 0.064(4) Uani d 0.102(2) A 2
H H3' -0.380715 -0.041637 0.368440 0.077 Uiso calc 0.102(2) A 2
C C4' -0.305(2) -0.034(3) 0.152(3) 0.048(5) Uani d 0.102(2) A 2
H H4' -0.355132 -0.029991 0.061133 0.057 Uiso calc 0.102(2) A 2
C C5' 0.0340(17) 0.1135(17) 0.2405(17) 0.054(3) Uani d 0.102(2) A 2
C C6' 0.115(3) 0.199(2) 0.345(2) 0.057(5) Uani d 0.102(2) A 2
C C7' 0.248(2) 0.2777(18) 0.3065(17) 0.045(3) Uani d 0.102(2) A 2
H H7' 0.303354 0.273720 0.215557 0.054 Uiso calc 0.102(2) A 2
C C8' 0.295(3) 0.363(3) 0.408(2) 0.057(5) Uani d 0.102(2) A 2
H H8' 0.390159 0.415000 0.389954 0.069 Uiso calc 0.102(2) A 2
C C9' 0.205(5) 0.374(5) 0.538(3) 0.047(5) Uani d 0.102(2) A 2
C C10' 0.067(3) 0.299(3) 0.578(3) 0.058(6) Uani d 0.102(2) A 2
H H10' 0.005157 0.306756 0.665513 0.070 Uiso calc 0.102(2) A 2
C C11' 0.031(2) 0.211(2) 0.475(2) 0.057(5) Uani d 0.102(2) A 2
H H11' -0.059768 0.152927 0.495134 0.069 Uiso calc 0.102(2) A 2
C C12' 0.181(3) 0.489(3) 0.766(2) 0.043(4) Uani d 0.102(2) A 2
H H12C 0.123609 0.403449 0.807081 0.052 Uiso calc 0.102(2) A 2
H H12D 0.096411 0.574476 0.749571 0.052 Uiso calc 0.102(2) A 2
C C13' 0.310(3) 0.522(2) 0.872(2) 0.067(5) Uani d 0.102(2) A 2
H H13' 0.419193 0.474347 0.874300 0.080 Uiso calc 0.102(2) A 2
C C14' 0.260(4) 0.618(4) 0.956(4) 0.090(11) Uani d 0.102(2) A 2
H H14C 0.149387 0.663448 0.950229 0.108 Uiso calc 0.102(2) A 2
H H14D 0.333053 0.643923 1.024081 0.108 Uiso calc 0.102(2) A 2

loop_
_atom_site_aniso_label
_atom_site_aniso_U_11
_atom_site_aniso_U_22
_atom_site_aniso_U_33
_atom_site_aniso_U_12
_atom_site_aniso_U_13
_atom_site_aniso_U_23
Ni1 0.0642(2) 0.04564(18) 0.0584(2) -0.01815(13) -0.01564(14) -0.00945(13)
O1 0.0649(9) 0.0544(8) 0.0601(9) -0.0232(7) -0.0120(8) -0.0138(7)
O2 0.082(2) 0.0662(17) 0.0625(12) -0.0312(13) -0.0128(11) -0.0200(11)
N1 0.0698(10) 0.0464(8) 0.0617(10) -0.0166(7) -0.0183(8) -0.0099(7)
N2 0.0645(9) 0.0519(8) 0.0613(10) -0.0190(7) -0.0158(8) -0.0114(7)
C1 0.078(2) 0.075(3) 0.095(3) -0.0150(15) 0.004(2) -0.0096(17)
C2 0.0775(16) 0.0562(13) 0.0769(17) -0.0096(11) -0.0073(14) -0.0095(12)
C3 0.0672(13) 0.0575(11) 0.0676(14) -0.0134(10) -0.0136(11) -0.0111(10)
C4 0.0702(15) 0.041(2) 0.0612(15) -0.0112(14) -0.0175(12) -0.0067(13)
C5 0.0619(11) 0.0455(9) 0.0613(12) -0.0135(8) -0.0175(10) -0.0067(8)
C6 0.0590(13) 0.0477(11) 0.0592(12) -0.0166(10) -0.0154(9) -0.0073(9)
C7 0.0623(13) 0.0613(12) 0.0605(12) -0.0236(10) -0.0126(10) -0.0106(9)
C8 0.0648(16) 0.0640(15) 0.0636(13) -0.0295(11) -0.0125(11) -0.0111(10)
C9 0.065(3) 0.0514(15) 0.0631(17) -0.0172(17) -0.0226(13) -0.0110(14)
C10 0.0567(15) 0.0579(12) 0.0596(15) -0.0159(11) -0.0068(11) -0.0125(12)
C11 0.0588(15) 0.0527(11) 0.0640(17) -0.0199(11) -0.0138(13) -0.0089(13)
C12 0.084(2) 0.061(2) 0.0657(17) -0.0187(15) -0.0127(14) -0.0189(14)
C13 0.109(2) 0.0719(15) 0.0724(16) -0.0207(15) -0.0135(14) -0.0226(13)
C14 0.294(7) 0.114(4) 0.083(2) -0.071(4) -0.069(3) -0.011(2)
O1' 0.053(6) 0.068(8) 0.066(6) -0.017(6) -0.012(5) -0.012(5)
O2' 0.033(8) 0.057(11) 0.070(8) -0.009(7) -0.009(6) -0.013(7)
N1' 0.045(5) 0.034(5) 0.084(7) 0.002(4) -0.020(5) -0.014(5)
N2' 0.054(5) 0.044(6) 0.070(7) -0.012(5) -0.010(4) -0.010(5)
C1' 0.053(8) 0.030(9) 0.083(11) -0.007(7) -0.029(7) -0.006(8)
C2' 0.062(8) 0.055(10) 0.084(12) -0.010(7) -0.020(8) -0.010(9)
C3' 0.055(6) 0.051(8) 0.089(9) -0.009(6) -0.022(6) -0.003(7)
C4' 0.046(6) 0.017(10) 0.077(9) 0.005(5) -0.034(5) 0.007(6)
C5' 0.054(6) 0.042(7) 0.068(7) -0.014(5) -0.016(5) -0.007(5)
C6' 0.055(8) 0.056(9) 0.064(8) -0.028(7) 0.000(6) -0.011(7)
C7' 0.037(7) 0.038(7) 0.062(7) -0.018(6) -0.001(5) -0.006(6)
C8' 0.050(9) 0.056(10) 0.070(8) -0.029(7) 0.005(6) -0.011(7)
C9' 0.034(8) 0.048(11) 0.060(8) -0.007(7) -0.005(5) -0.006(7)
C10' 0.044(9) 0.070(11) 0.069(9) -0.033(8) 0.007(7) -0.024(8)
C11' 0.052(9) 0.059(9) 0.067(8) -0.022(7) 0.000(6) -0.013(7)
C12' 0.047(8) 0.022(8) 0.058(8) -0.001(6) -0.009(6) 0.007(6)
C13' 0.071(10) 0.053(9) 0.077(9) 0.003(7) -0.027(8) -0.014(8)
C14' 0.071(12) 0.084(19) 0.12(2) 0.011(13) -0.038(12) -0.051(18)

loop_
_atom_type_symbol
_atom_type_description
_atom_type_scat_dispersion_real
_atom_type_scat_dispersion_imag
_atom_type_scat_source
C C 0.0033 0.0016 'International Tables Vol C Tables 4.2.6.8 and 6.1.1.4'
H H 0.0000 0.0000 'International Tables Vol C Tables 4.2.6.8 and 6.1.1.4'
N N 0.0061 0.0033 'International Tables Vol C Tables 4.2.6.8 and 6.1.1.4'
Ni Ni 0.3393 1.1124 'International Tables Vol C Tables 4.2.6.8 and 6.1.1.4'
O O 0.0106 0.0060 'International Tables Vol C Tables 4.2.6.8 and 6.1.1.4'

loop_
_geom_angle_atom_site_label_1
_geom_angle_atom_site_label_2
_geom_angle_atom_site_label_3
_geom_angle_site_symmetry_1
_geom_angle_site_symmetry_3
_geom_angle
_geom_angle_publ_flag
O1' Ni1 O1' 2 . 180.0 ?
O1 Ni1 O1 . 2 180.00(4) ?
O1' Ni1 N1' 2 2 82.3(5) ?
O1' Ni1 N1' . 2 97.7(5) ?
O1 Ni1 N1' . 2 125.4(3) ?
O1 Ni1 N1' 2 2 54.6(3) ?
O1' Ni1 N1' 2 . 97.7(5) ?
O1' Ni1 N1' . . 82.3(5) ?
N1' Ni1 N1' 2 . 180.0 ?
O1 Ni1 N1 . . 84.13(7) ?
O1 Ni1 N1 2 . 95.87(7) ?
O1 Ni1 N1 . 2 95.87(7) ?
O1 Ni1 N1 2 2 84.13(7) ?
N1 Ni1 N1 . 2 180.0 ?
C5 O1 Ni1 . . 109.78(15) ?
C9 O2 C12 . . 117.6(3) ?
C4 N1 N2 . . 117.3(2) ?
C4 N1 Ni1 . . 128.85(17) ?
N2 N1 Ni1 . . 113.84(14) ?
C5 N2 N1 . . 107.80(16) ?
C2 C1 H1A . . 109.5 ?
C2 C1 H1B . . 109.5 ?
H1A C1 H1B . . 109.5 ?
C2 C1 H1C . . 109.5 ?
H1A C1 H1C . . 109.5 ?
H1B C1 H1C . . 109.5 ?
C3 C2 C1 . . 125.3(3) ?
C3 C2 H2 . . 117.4 ?
C1 C2 H2 . . 117.4 ?
C2 C3 C4 . . 121.9(2) ?
C2 C3 H3 . . 119.1 ?
C4 C3 H3 . . 119.1 ?
N1 C4 C3 . . 126.8(3) ?
N1 C4 H4 . . 116.6 ?
C3 C4 H4 . . 116.6 ?
N2 C5 O1 . . 124.2(2) ?
N2 C5 C6 . . 118.43(19) ?
O1 C5 C6 . . 117.4(2) ?
C11 C6 C7 . . 119.07(18) ?
C11 C6 C5 . . 120.9(2) ?
C7 C6 C5 . . 120.0(2) ?
C8 C7 C6 . . 120.0(2) ?
C8 C7 H7 . . 120.0 ?
C6 C7 H7 . . 120.0 ?
C7 C8 C9 . . 120.8(2) ?
C7 C8 H8 . . 119.6 ?
C9 C8 H8 . . 119.6 ?
O2 C9 C8 . . 115.2(3) ?
O2 C9 C10 . . 124.7(3) ?
C8 C9 C10 . . 120.2(2) ?
C9 C10 C11 . . 118.5(2) ?
C9 C10 H10 . . 120.7 ?
C11 C10 H10 . . 120.7 ?
C6 C11 C10 . . 121.4(2) ?
C6 C11 H11 . . 119.3 ?
C10 C11 H11 . . 119.3 ?
O2 C12 C13 . . 105.3(3) ?
O2 C12 H12A . . 110.7 ?
C13 C12 H12A . . 110.7 ?
O2 C12 H12B . . 110.7 ?
C13 C12 H12B . . 110.7 ?
H12A C12 H12B . . 108.8 ?
C14 C13 C12 . . 123.3(4) ?
C14 C13 H13 . . 118.4 ?
C12 C13 H13 . . 118.4 ?
C13 C14 H14A . . 120.0 ?
C13 C14 H14B . . 120.0 ?
H14A C14 H14B . . 120.0 ?
C5' O1' Ni1 . . 114.5(12) ?
C9' O2' C12' . . 125(2) ?
C4' N1' N2' . . 114.5(17) ?
C4' N1' Ni1 . . 128.3(15) ?
N2' N1' Ni1 . . 115.4(8) ?
C5' N2' N1' . . 106.7(12) ?
C2' C1' H1'1 . . 109.5 ?
C2' C1' H1'2 . . 109.5 ?
H1'1 C1' H1'2 . . 109.5 ?
C2' C1' H1'3 . . 109.5 ?
H1'1 C1' H1'3 . . 109.5 ?
H1'2 C1' H1'3 . . 109.5 ?
C3' C2' C1' . . 119(2) ?
C3' C2' H2' . . 120.4 ?
C1' C2' H2' . . 120.4 ?
C2' C3' C4' . . 120.4(18) ?
C2' C3' H3' . . 119.8 ?
C4' C3' H3' . . 119.8 ?
N1' C4' C3' . . 126(2) ?
N1' C4' H4' . . 116.9 ?
C3' C4' H4' . . 116.9 ?
O1' C5' N2' . . 121.1(14) ?
O1' C5' C6' . . 117.6(13) ?
N2' C5' C6' . . 121.3(13) ?
C7' C6' C11' . . 121.5(13) ?
C7' C6' C5' . . 123.1(15) ?
C11' C6' C5' . . 114.7(15) ?
C6' C7' C8' . . 115.9(13) ?
C6' C7' H7' . . 122.1 ?
C8' C7' H7' . . 122.1 ?
C7' C8' C9' . . 121.2(15) ?
C7' C8' H8' . . 119.4 ?
C9' C8' H8' . . 119.4 ?
O2' C9' C10' . . 118.7(18) ?
O2' C9' C8' . . 117.2(18) ?
C10' C9' C8' . . 124.0(16) ?
C11' C10' C9' . . 112.0(16) ?
C11' C10' H10' . . 124.0 ?
C9' C10' H10' . . 124.0 ?
C10' C11' C6' . . 125.4(15) ?
C10' C11' H11' . . 117.3 ?
C6' C11' H11' . . 117.3 ?
O2' C12' C13' . . 109.1(19) ?
O2' C12' H12C . . 109.9 ?
C13' C12' H12C . . 109.9 ?
O2' C12' H12D . . 109.9 ?
C13' C12' H12D . . 109.9 ?
H12C C12' H12D . . 108.3 ?
C14' C13' C12' . . 115.3(19) ?
C14' C13' H13' . . 122.3 ?
C12' C13' H13' . . 122.3 ?
C13' C14' H14C . . 120.0 ?
C13' C14' H14D . . 120.0 ?
H14C C14' H14D . . 120.0 ?

loop_
_geom_bond_atom_site_label_1
_geom_bond_atom_site_label_2
_geom_bond_site_symmetry_2
_geom_bond_distance
_geom_bond_publ_flag
Ni1 O1' 2 1.793(13) ?
Ni1 O1' . 1.793(13) ?
Ni1 O1 . 1.8432(16) ?
Ni1 O1 2 1.8432(16) ?
Ni1 N1' 2 1.843(14) ?
Ni1 N1' . 1.843(14) ?
Ni1 N1 . 1.8596(18) ?
Ni1 N1 2 1.8596(18) ?
O1 C5 . 1.308(2) ?
O2 C9 . 1.369(3) ?
O2 C12 . 1.442(4) ?
N1 C4 . 1.289(4) ?
N1 N2 . 1.4034(19) ?
N2 C5 . 1.304(3) ?
C1 C2 . 1.501(4) ?
C1 H1A . 0.9800 ?
C1 H1B . 0.9800 ?
C1 H1C . 0.9800 ?
C2 C3 . 1.319(4) ?
C2 H2 . 0.9500 ?
C3 C4 . 1.436(4) ?
C3 H3 . 0.9500 ?
C4 H4 . 0.9500 ?
C5 C6 . 1.490(3) ?
C6 C11 . 1.381(4) ?
C6 C7 . 1.400(3) ?
C7 C8 . 1.379(3) ?
C7 H7 . 0.9500 ?
C8 C9 . 1.383(4) ?
C8 H8 . 0.9500 ?
C9 C10 . 1.397(3) ?
C10 C11 . 1.401(3) ?
C10 H10 . 0.9500 ?
C11 H11 . 0.9500 ?
C12 C13 . 1.518(3) ?
C12 H12A . 0.9900 ?
C12 H12B . 0.9900 ?
C13 C14 . 1.258(5) ?
C13 H13 . 0.9500 ?
C14 H14A . 0.9500 ?
C14 H14B . 0.9500 ?
O1' C5' . 1.287(15) ?
O2' C9' . 1.363(16) ?
O2' C12' . 1.423(17) ?
N1' C4' . 1.301(17) ?
N1' N2' . 1.406(14) ?
N2' C5' . 1.311(14) ?
C1' C2' . 1.509(18) ?
C1' H1'1 . 0.9800 ?
C1' H1'2 . 0.9800 ?
C1' H1'3 . 0.9800 ?
C2' C3' . 1.360(16) ?
C2' H2' . 0.9500 ?
C3' C4' . 1.441(19) ?
C3' H3' . 0.9500 ?
C4' H4' . 0.9500 ?
C5' C6' . 1.519(15) ?
C6' C7' . 1.368(16) ?
C6' C11' . 1.386(17) ?
C7' C8' . 1.381(16) ?
C7' H7' . 0.9500 ?
C8' C9' . 1.401(17) ?
C8' H8' . 0.9500 ?
C9' C10' . 1.397(17) ?
C10' C11' . 1.374(16) ?
C10' H10' . 0.9500 ?
C11' H11' . 0.9500 ?
C12' C13' . 1.534(18) ?
C12' H12C . 0.9900 ?
C12' H12D . 0.9900 ?
C13' C14' . 1.263(18) ?
C13' H13' . 0.9500 ?
C14' H14C . 0.9500 ?
C14' H14D . 0.9500 ?

loop_
_geom_hbond_atom_site_label_D
_geom_hbond_atom_site_label_H
_geom_hbond_atom_site_label_A
_geom_hbond_site_symmetry_A
_geom_hbond_distance_DH
_geom_hbond_distance_HA
_geom_hbond_distance_DA
_geom_hbond_angle_DHA
_geom_hbond_publ_flag
C4 H4 O1 2 0.95 2.46 2.975(3) 113.7 yes
C8 H8 O2 2_666 0.95 2.55 3.466(5) 161.3 yes
C11a H11a O1a . 0.95 2.48 2.801(3) 99.6 yes
C12 H12b Cg1 2_566 0.95 2.88 3.781(4) 152 yes

loop_
_geom_torsion_atom_site_label_1
_geom_torsion_atom_site_label_2
_geom_torsion_atom_site_label_3
_geom_torsion_atom_site_label_4
_geom_torsion_site_symmetry_1
_geom_torsion_site_symmetry_2
_geom_torsion_site_symmetry_3
_geom_torsion_site_symmetry_4
_geom_torsion
_geom_torsion_publ_flag
N1 Ni1 O1 C5 . . . . 4.34(13) ?
N1 Ni1 O1 C5 2 . . . -175.66(13) ?
O1 Ni1 N1 C4 . . . . 177.9(3) ?
O1 Ni1 N1 C4 2 . . . -2.1(3) ?
O1 Ni1 N1 N2 . . . . -4.24(12) ?
O1 Ni1 N1 N2 2 . . . 175.76(12) ?
C4 N1 N2 C5 . . . . -178.9(2) ?
Ni1 N1 N2 C5 . . . . 3.05(18) ?
C1 C2 C3 C4 . . . . 177.7(4) ?
N2 N1 C4 C3 . . . . 3.1(5) ?
Ni1 N1 C4 C3 . . . . -179.1(2) ?
C2 C3 C4 N1 . . . . -176.1(3) ?
N1 N2 C5 O1 . . . . 0.8(3) ?
N1 N2 C5 C6 . . . . -178.15(15) ?
Ni1 O1 C5 N2 . . . . -4.2(2) ?
Ni1 O1 C5 C6 . . . . 174.79(13) ?
N2 C5 C6 C11 . . . . -179.42(19) ?
O1 C5 C6 C11 . . . . 1.6(3) ?
N2 C5 C6 C7 . . . . 3.0(3) ?
O1 C5 C6 C7 . . . . -175.96(18) ?
C11 C6 C7 C8 . . . . -1.8(3) ?
C5 C6 C7 C8 . . . . 175.8(2) ?
C6 C7 C8 C9 . . . . 0.7(5) ?
C12 O2 C9 C8 . . . . 179.7(5) ?
C12 O2 C9 C10 . . . . -0.5(9) ?
C7 C8 C9 O2 . . . . -179.1(4) ?
C7 C8 C9 C10 . . . . 1.0(7) ?
O2 C9 C10 C11 . . . . 178.5(5) ?
C8 C9 C10 C11 . . . . -1.7(7) ?
C7 C6 C11 C10 . . . . 1.1(3) ?
C5 C6 C11 C10 . . . . -176.5(2) ?
C9 C10 C11 C6 . . . . 0.6(5) ?
C9 O2 C12 C13 . . . . -174.3(5) ?
O2 C12 C13 C14 . . . . -138.1(6) ?
N1' Ni1 O1' C5' 2 . . . -179.7(12) ?
N1' Ni1 O1' C5' . . . . 0.3(12) ?
O1' Ni1 N1' C4' 2 . . . -18(2) ?
O1' Ni1 N1' C4' . . . . 162(2) ?
O1' Ni1 N1' N2' 2 . . . 178.1(9) ?
O1' Ni1 N1' N2' . . . . -1.9(9) ?
C4' N1' N2' C5' . . . . -163.0(18) ?
Ni1 N1' N2' C5' . . . . 3.0(14) ?
C1' C2' C3' C4' . . . . -171(2) ?
N2' N1' C4' C3' . . . . -30(4) ?
Ni1 N1' C4' C3' . . . . 165.8(19) ?
C2' C3' C4' N1' . . . . -158(3) ?
Ni1 O1' C5' N2' . . . . 2(2) ?
Ni1 O1' C5' C6' . . . . -178.4(14) ?
N1' N2' C5' O1' . . . . -3(2) ?
N1' N2' C5' C6' . . . . 177.0(16) ?
O1' C5' C6' C7' . . . . 10(3) ?
N2' C5' C6' C7' . . . . -169.9(19) ?
O1' C5' C6' C11' . . . . -179(2) ?
N2' C5' C6' C11' . . . . 1(3) ?
C11' C6' C7' C8' . . . . 3(4) ?
C5' C6' C7' C8' . . . . 173(2) ?
C6' C7' C8' C9' . . . . -4(4) ?
C12' O2' C9' C10' . . . . -8(7) ?
C12' O2' C9' C8' . . . . 176(4) ?
C7' C8' C9' O2' . . . . 179(4) ?
C7' C8' C9' C10' . . . . 2(7) ?
O2' C9' C10' C11' . . . . -176(4) ?
C8' C9' C10' C11' . . . . 0(6) ?
C9' C10' C11' C6' . . . . -2(5) ?
C7' C6' C11' C10' . . . . 0(5) ?
C5' C6' C11' C10' . . . . -171(2) ?
C9' O2' C12' C13' . . . . 154(4) ?
O2' C12' C13' C14' . . . . 145(3) ?
